data_7026626
loop_
_publ_author_name
'McAuley, Alex'
'Subramanian, S.'
'Barclay, T.'

_publ_section_title
;
 Synthesis, structure and electrochemistry of isomeric nickel(II)
 complexes of a [9]ane fused cyclam macrotricycle: evidence for a stable
 trans-IV and a redox induced rearrangement in a trans-I conformation.
;
_journal_issue 41
_journal_name_full 'Dalton transactions (Cambridge, England : 2003)'
_journal_page_first 9956
_journal_page_last 9961
_journal_paper_doi 10.1039/c0dt00550a
_journal_volume 39
_journal_year 2010
_chemical_formula_moiety trans-[Ni(C18H36N4S2)](ClO4)2
_chemical_formula_sum 'C18 H36 Cl2 N4 Ni O8 S2'
_chemical_formula_weight 630.24
_chemical_name_common trans-(Ni((9)N4S2))diperchlorate
_chemical_name_systematic trans-[Ni([9]N4S2)]diperchlorate
_space_group_IT_number 15
_symmetry_space_group_name_Hall '-C 2yc'
_symmetry_space_group_name_H-M 'C 1 2/c 1'
_atom_sites_solution_hydrogens geom
_atom_sites_solution_primary direct
_atom_sites_solution_secondary difmap
_audit_creation_method SHELXL-97
_cell_angle_alpha 90.00
_cell_angle_beta 129.657(3)
_cell_angle_gamma 90.00
_cell_formula_units_Z 4
_cell_length_a 22.384(9)
_cell_length_b 10.118(2)
_cell_length_c 14.300(3)
_cell_measurement_temperature 293(2)
_cell_measurement_theta_max 50
_cell_measurement_theta_min 4
_cell_volume 2493.4(12)
_computing_structure_refinement 'SHELXL-97 (Sheldrick, 1997)'
_computing_structure_solution 'SHELXS-97 (Sheldrick, 1990)'
_diffrn_ambient_temperature 293(2)
_diffrn_measured_fraction_theta_full 0.996
_diffrn_measured_fraction_theta_max 0.996
_diffrn_measurement_device_type smart1000
_diffrn_measurement_method omega
_diffrn_radiation_monochromator graphite
_diffrn_radiation_source 'fine-focus sealed tube'
_diffrn_radiation_type MoK\a
_diffrn_radiation_wavelength 0.71073
_diffrn_reflns_av_R_equivalents 0.0260
_diffrn_reflns_av_sigmaI/netI 0.0291
_diffrn_reflns_limit_h_max 26
_diffrn_reflns_limit_h_min -26
_diffrn_reflns_limit_k_max 11
_diffrn_reflns_limit_k_min -7
_diffrn_reflns_limit_l_max 16
_diffrn_reflns_limit_l_min -16
_diffrn_reflns_number 6350
_diffrn_reflns_theta_full 24.99
_diffrn_reflns_theta_max 24.99
_diffrn_reflns_theta_min 2.33
_exptl_absorpt_coefficient_mu 1.212
_exptl_absorpt_process_details SADABS
_exptl_crystal_colour lightpink
_exptl_crystal_density_diffrn 1.679
_exptl_crystal_density_method na
_exptl_crystal_F_000 1320
_exptl_crystal_size_max 0.45
_exptl_crystal_size_mid 0.21
_exptl_crystal_size_min 0.17
_refine_diff_density_max 0.864
_refine_diff_density_min -0.389
_refine_diff_density_rms 0.093
_refine_ls_goodness_of_fit_ref 1.073
_refine_ls_matrix_type full
_refine_ls_number_parameters 160
_refine_ls_number_reflns 2193
_refine_ls_number_restraints 0
_refine_ls_restrained_S_all 1.073
_refine_ls_R_factor_all 0.0656
_refine_ls_R_factor_gt 0.0507
_refine_ls_shift/su_max 0.000
_refine_ls_shift/su_mean 0.000
_refine_ls_structure_factor_coef Fsqd
_refine_ls_weighting_details 'calc w=1/[\s^2^(Fo^2^)+(0.0785P)^2^+9.5812P] where P=(Fo^2^+2Fc^2^)/3'
_refine_ls_weighting_scheme calc
_refine_ls_wR_factor_gt 0.1419
_refine_ls_wR_factor_ref 0.1525
_reflns_number_gt 1713
_reflns_number_total 2193
_reflns_threshold_expression >2sigma(I)
_cod_data_source_file c0dt00550a.txt
_cod_data_source_block tNi9N4S2
_cod_original_cell_volume 2493.3(13)
_cod_original_sg_symbol_H-M C2/c
_cod_database_code 7026626

loop_
_symmetry_equiv_pos_as_xyz
'x, y, z'
'-x, y, -z+1/2'
'x+1/2, y+1/2, z'
'-x+1/2, y+1/2, -z+1/2'
'-x, -y, -z'
'x, -y, z-1/2'
'-x+1/2, -y+1/2, -z'
'x+1/2, -y+1/2, z-1/2'

loop_
_atom_site_label
_atom_site_type_symbol
_atom_site_fract_x
_atom_site_fract_y
_atom_site_fract_z
_atom_site_U_iso_or_equiv
_atom_site_adp_type
_atom_site_occupancy
_atom_site_symmetry_multiplicity
_atom_site_calc_flag
_atom_site_refinement_flags
Ni1 Ni 0.0000 0.5000 0.0000 0.0259(3) Uani 1 2 d S
Cl1 Cl 0.16774(8) -0.00676(12) 0.45508(13) 0.0508(4) Uani 1 1 d .
S1 S 0.05476(7) 0.37447(14) 0.19294(11) 0.0449(4) Uani 1 1 d .
O1 O 0.1058(5) -0.0575(8) 0.3458(6) 0.170(4) Uani 1 1 d .
O2 O 0.2340(4) -0.0813(7) 0.5107(8) 0.148(3) Uani 1 1 d .
O3 O 0.1501(5) -0.0168(5) 0.5359(7) 0.111(2) Uani 1 1 d .
O4 O 0.1802(3) 0.1271(5) 0.4478(5) 0.0912(16) Uani 1 1 d .
N1 N 0.1083(2) 0.4431(4) 0.0494(4) 0.0390(9) Uani 1 1 d .
N2 N 0.0342(2) 0.6936(4) 0.0741(3) 0.0383(9) Uani 1 1 d .
C1 C 0.0068(4) 0.2200(6) 0.1249(5) 0.0605(15) Uani 1 1 d .
H1A H 0.0393 0.1494 0.1813 0.073 Uiso 1 1 calc R
H1B H -0.0413 0.2191 0.1123 0.073 Uiso 1 1 calc R
C2 C 0.1498(3) 0.3400(9) 0.2421(6) 0.082(2) Uani 1 1 d .
H2A H 0.1873 0.3853 0.3188 0.098 Uiso 1 1 calc R
H2B H 0.1592 0.2460 0.2582 0.098 Uiso 1 1 calc R
C3 C 0.1651(4) 0.3743(9) 0.1645(7) 0.100(3) Uani 1 1 d .
H3A H 0.1784 0.2931 0.1454 0.120 Uiso 1 1 calc R
H3B H 0.2115 0.4284 0.2114 0.120 Uiso 1 1 calc R
C4 C 0.1442(3) 0.5620(5) 0.0434(5) 0.0495(13) Uani 1 1 d .
H4A H 0.1079 0.6009 -0.0369 0.059 Uiso 1 1 calc R
H4B H 0.1899 0.5354 0.0540 0.059 Uiso 1 1 calc R
C5 C 0.1677(3) 0.6665(6) 0.1377(7) 0.0725(19) Uani 1 1 d .
H5A H 0.2195 0.6444 0.2107 0.087 Uiso 1 1 calc R
H5B H 0.1716 0.7497 0.1083 0.087 Uiso 1 1 calc R
C6 C 0.1188(3) 0.6916(6) 0.1752(5) 0.0533(13) Uani 1 1 d .
H6A H 0.1301 0.6235 0.2324 0.064 Uiso 1 1 calc R
H6B H 0.1340 0.7757 0.2173 0.064 Uiso 1 1 calc R
C7 C 0.0114(4) 0.8084(5) -0.0074(5) 0.0608(15) Uani 1 1 d .
H7A H -0.0338 0.8494 -0.0243 0.073 Uiso 1 1 calc R
H7B H 0.0531 0.8727 0.0361 0.073 Uiso 1 1 calc R
C8 C -0.0064(4) 0.7048(6) 0.1245(6) 0.0629(16) Uani 1 1 d .
H8A H 0.0256 0.6634 0.2040 0.076 Uiso 1 1 calc R
H8B H -0.0107 0.7977 0.1361 0.076 Uiso 1 1 calc R
C9 C 0.0838(4) 0.3537(8) -0.0518(8) 0.095(3) Uani 1 1 d .
H9A H 0.0875 0.4026 -0.1063 0.114 Uiso 1 1 calc R
H9B H 0.1211 0.2821 -0.0180 0.114 Uiso 1 1 calc R

loop_
_atom_site_aniso_label
_atom_site_aniso_U_11
_atom_site_aniso_U_22
_atom_site_aniso_U_33
_atom_site_aniso_U_23
_atom_site_aniso_U_13
_atom_site_aniso_U_12
Ni1 0.0277(4) 0.0274(4) 0.0264(4) 0.0001(3) 0.0191(3) 0.0010(3)
Cl1 0.0507(8) 0.0420(7) 0.0625(8) -0.0018(6) 0.0375(7) -0.0026(6)
S1 0.0429(7) 0.0587(8) 0.0383(7) 0.0028(6) 0.0284(6) 0.0004(6)
O1 0.176(7) 0.121(5) 0.086(4) -0.020(4) 0.025(5) -0.059(5)
O2 0.130(5) 0.127(6) 0.227(8) 0.068(6) 0.133(6) 0.065(5)
O3 0.168(6) 0.093(4) 0.153(6) 0.002(3) 0.140(6) -0.007(4)
O4 0.115(4) 0.061(3) 0.101(4) 0.006(3) 0.071(3) -0.021(3)
N1 0.036(2) 0.042(2) 0.052(2) 0.0088(19) 0.0337(19) 0.0074(18)
N2 0.044(2) 0.035(2) 0.036(2) -0.0047(17) 0.0257(19) -0.0041(17)
C1 0.078(4) 0.049(3) 0.057(3) 0.012(3) 0.044(3) -0.001(3)
C2 0.040(3) 0.145(7) 0.052(3) 0.036(4) 0.026(3) 0.024(4)
C3 0.065(4) 0.141(7) 0.124(6) 0.096(6) 0.074(5) 0.069(4)
C4 0.035(2) 0.057(3) 0.064(3) 0.006(3) 0.035(3) 0.002(2)
C5 0.046(3) 0.066(4) 0.101(5) -0.030(4) 0.044(4) -0.023(3)
C6 0.045(3) 0.048(3) 0.046(3) -0.012(2) 0.019(3) -0.009(2)
C7 0.079(4) 0.031(3) 0.064(4) 0.000(2) 0.042(3) -0.002(3)
C8 0.074(4) 0.067(4) 0.075(4) -0.018(3) 0.060(4) -0.001(3)
C9 0.100(5) 0.099(5) 0.148(7) -0.069(5) 0.108(6) -0.037(4)

loop_
_atom_type_symbol
_atom_type_description
_atom_type_scat_dispersion_real
_atom_type_scat_dispersion_imag
_atom_type_scat_source
C C 0.0033 0.0016 'International Tables Vol C Tables 4.2.6.8 and 6.1.1.4'
H H 0.0000 0.0000 'International Tables Vol C Tables 4.2.6.8 and 6.1.1.4'
N N 0.0061 0.0033 'International Tables Vol C Tables 4.2.6.8 and 6.1.1.4'
O O 0.0106 0.0060 'International Tables Vol C Tables 4.2.6.8 and 6.1.1.4'
S S 0.1246 0.1234 'International Tables Vol C Tables 4.2.6.8 and 6.1.1.4'
Cl Cl 0.1484 0.1585 'International Tables Vol C Tables 4.2.6.8 and 6.1.1.4'
Ni Ni 0.3393 1.1124 'International Tables Vol C Tables 4.2.6.8 and 6.1.1.4'

loop_
_geom_angle_atom_site_label_1
_geom_angle_atom_site_label_2
_geom_angle_atom_site_label_3
_geom_angle
_geom_angle_site_symmetry_1
_geom_angle_site_symmetry_3
N2 Ni1 N2 180.0(3) 5_565 .
N2 Ni1 N1 83.54(15) 5_565 .
N2 Ni1 N1 96.46(15) . .
N2 Ni1 N1 96.46(15) 5_565 5_565
N2 Ni1 N1 83.54(15) . 5_565
N1 Ni1 N1 180.0(2) . 5_565
N2 Ni1 S1 98.60(11) 5_565 5_565
N2 Ni1 S1 81.40(11) . 5_565
N1 Ni1 S1 98.88(11) . 5_565
N1 Ni1 S1 81.12(11) 5_565 5_565
N2 Ni1 S1 81.40(11) 5_565 .
N2 Ni1 S1 98.60(11) . .
N1 Ni1 S1 81.12(11) . .
N1 Ni1 S1 98.88(11) 5_565 .
S1 Ni1 S1 180.00(5) 5_565 .
O1 Cl1 O2 112.8(6) . .
O1 Cl1 O4 112.6(4) . .
O2 Cl1 O4 112.4(4) . .
O1 Cl1 O3 107.0(5) . .
O2 Cl1 O3 104.1(5) . .
O4 Cl1 O3 107.3(3) . .
C1 S1 C2 101.1(4) . .
C1 S1 Ni1 98.05(18) . .
C2 S1 Ni1 98.8(2) . .
C3 N1 C4 109.8(5) . .
C3 N1 C9 108.8(6) . .
C4 N1 C9 108.4(4) . .
C3 N1 Ni1 119.3(3) . .
C4 N1 Ni1 107.9(3) . .
C9 N1 Ni1 102.0(3) . .
C6 N2 C8 109.0(4) . .
C6 N2 C7 111.3(4) . .
C8 N2 C7 108.2(4) . .
C6 N2 Ni1 107.7(3) . .
C8 N2 Ni1 100.1(3) . .
C7 N2 Ni1 119.7(3) . .
C7 C1 S1 114.8(4) 5_565 .
C3 C2 S1 118.0(4) . .
C2 C3 N1 122.3(5) . .
N1 C4 C5 114.0(5) . .
C6 C5 C4 120.8(4) . .
N2 C6 C5 114.8(5) . .
C1 C7 N2 116.5(5) 5_565 .
C9 C8 N2 116.1(5) 5_565 .
C8 C9 N1 118.3(4) 5_565 .

loop_
_geom_bond_atom_site_label_1
_geom_bond_atom_site_label_2
_geom_bond_distance
_geom_bond_site_symmetry_2
Ni1 N2 2.124(4) 5_565
Ni1 N2 2.124(4) .
Ni1 N1 2.127(4) .
Ni1 N1 2.127(4) 5_565
Ni1 S1 2.5321(13) 5_565
Ni1 S1 2.5321(13) .
Cl1 O1 1.365(6) .
Cl1 O2 1.377(6) .
Cl1 O4 1.400(5) .
Cl1 O3 1.445(6) .
S1 C1 1.792(6) .
S1 C2 1.798(6) .
N1 C3 1.462(7) .
N1 C4 1.480(7) .
N1 C9 1.483(7) .
N2 C6 1.477(6) .
N2 C8 1.482(6) .
N2 C7 1.486(6) .
C1 C7 1.483(8) 5_565
C2 C3 1.398(9) .
C4 C5 1.519(8) .
C5 C6 1.517(8) .
C7 C1 1.483(8) 5_565
C8 C9 1.461(9) 5_565
C9 C8 1.460(9) 5_565
